data_7154695
loop_
_publ_author_name
'Shen, Guo-Liang'
'Sun, Jing'
'Yan, Chao-Guo'

_publ_section_title
;
 Diastereoselective synthesis of
 spiro[benzo[d]pyrrolo[2,1-b]thiazole-3,3'-indolines] via cycloaddition
 reaction of N-phenacylbenzothiazolium bromides and 3-methyleneoxindoles.
;
_journal_issue 44
_journal_name_full 'Organic &amp; biomolecular chemistry'
_journal_page_first 10929
_journal_page_last 10938
_journal_paper_doi 10.1039/c5ob01374g
_journal_volume 13
_journal_year 2015
_chemical_formula_moiety 'C40 H31 Cl N2 O4 S'
_chemical_formula_sum 'C40 H31 Cl N2 O4 S'
_chemical_formula_weight 671.18
_chemical_name_systematic
; 
 ? 
;
_space_group_IT_number 2
_symmetry_cell_setting triclinic
_symmetry_space_group_name_Hall '-P 1'
_symmetry_space_group_name_H-M 'P -1'
_atom_sites_solution_hydrogens geom
_atom_sites_solution_primary direct
_atom_sites_solution_secondary difmap
_audit_creation_method SHELXL-97
_audit_update_record
;
2015-07-05 deposited with the CCDC.
2015-09-03 downloaded from the CCDC.
;
_cell_angle_alpha 69.088(3)
_cell_angle_beta 75.860(3)
_cell_angle_gamma 75.069(3)
_cell_formula_units_Z 2
_cell_length_a 10.0080(12)
_cell_length_b 13.0276(14)
_cell_length_c 14.4607(16)
_cell_measurement_reflns_used 9983
_cell_measurement_temperature 296(2)
_cell_measurement_theta_max 27.25
_cell_measurement_theta_min 2.39
_cell_volume 1677.3(3)
_computing_cell_refinement 'Bruker SMART'
_computing_data_collection 'Bruker SMART'
_computing_data_reduction 'Bruker SAINT'
_computing_molecular_graphics 'Bruker SHELXTL'
_computing_publication_material 'Bruker SHELXTL'
_computing_structure_refinement 'SHELXL-97 (Sheldrick, 2008)'
_computing_structure_solution 'SHELXS-97 (Sheldrick, 2008)'
_diffrn_ambient_temperature 296(2)
_diffrn_measured_fraction_theta_full 0.985
_diffrn_measured_fraction_theta_max 0.985
_diffrn_measurement_device_type 'CCD area detector'
_diffrn_measurement_method 'phi and omega scans'
_diffrn_radiation_monochromator graphite
_diffrn_radiation_source 'fine-focus sealed tube'
_diffrn_radiation_type MoK\a
_diffrn_radiation_wavelength 0.71073
_diffrn_reflns_av_R_equivalents 0.0360
_diffrn_reflns_av_sigmaI/netI 0.0431
_diffrn_reflns_limit_h_max 13
_diffrn_reflns_limit_h_min -12
_diffrn_reflns_limit_k_max 16
_diffrn_reflns_limit_k_min -16
_diffrn_reflns_limit_l_max 18
_diffrn_reflns_limit_l_min -18
_diffrn_reflns_number 25538
_diffrn_reflns_theta_full 27.59
_diffrn_reflns_theta_max 27.59
_diffrn_reflns_theta_min 1.53
_exptl_absorpt_coefficient_mu 0.222
_exptl_absorpt_correction_T_max 0.953
_exptl_absorpt_correction_T_min 0.920
_exptl_absorpt_correction_type multi-scan
_exptl_absorpt_process_details sadabs
_exptl_crystal_colour colorless
_exptl_crystal_density_diffrn 1.329
_exptl_crystal_density_method 'not measured'
_exptl_crystal_description block
_exptl_crystal_F_000 700
_exptl_crystal_size_max 0.38
_exptl_crystal_size_mid 0.28
_exptl_crystal_size_min 0.22
_refine_diff_density_max 0.281
_refine_diff_density_min -0.368
_refine_diff_density_rms 0.073
_refine_ls_extinction_method none
_refine_ls_goodness_of_fit_ref 1.052
_refine_ls_hydrogen_treatment constr
_refine_ls_matrix_type full
_refine_ls_number_parameters 435
_refine_ls_number_reflns 7654
_refine_ls_number_restraints 0
_refine_ls_restrained_S_all 1.052
_refine_ls_R_factor_all 0.0849
_refine_ls_R_factor_gt 0.0482
_refine_ls_shift/su_max 0.001
_refine_ls_shift/su_mean 0.000
_refine_ls_structure_factor_coef Fsqd
_refine_ls_weighting_details 'calc w=1/[\s^2^(Fo^2^)+(0.0670P)^2^+0.2914P] where P=(Fo^2^+2Fc^2^)/3'
_refine_ls_weighting_scheme calc
_refine_ls_wR_factor_gt 0.1164
_refine_ls_wR_factor_ref 0.1362
_reflns_number_gt 5216
_reflns_number_total 7654
_reflns_threshold_expression >2sigma(I)
_cod_data_source_file c5ob01374g2.cif
_cod_data_source_block 3q
_cod_depositor_comments 'Adding full bibliography for 7154692--7154698.cif.'
_cod_database_code 7154695
_audit_block_doi 10.5517/cc1jbsrd

loop_
_symmetry_equiv_pos_as_xyz
'x, y, z'
'-x, -y, -z'

loop_
_atom_site_label
_atom_site_type_symbol
_atom_site_fract_x
_atom_site_fract_y
_atom_site_fract_z
_atom_site_U_iso_or_equiv
_atom_site_adp_type
_atom_site_occupancy
_atom_site_symmetry_multiplicity
_atom_site_calc_flag
_atom_site_refinement_flags
C1 C 0.51821(19) -0.05528(15) 0.22859(14) 0.0406(4) Uani 1 1 d .
C2 C 0.5643(2) -0.09730(18) 0.14898(16) 0.0530(5) Uani 1 1 d .
H2 H 0.5094 -0.1359 0.1350 0.064 Uiso 1 1 calc R
C3 C 0.6941(2) -0.0810(2) 0.08990(18) 0.0683(7) Uani 1 1 d .
H3 H 0.7255 -0.1086 0.0357 0.082 Uiso 1 1 calc R
C4 C 0.7762(3) -0.0254(2) 0.1100(2) 0.0753(7) Uani 1 1 d .
H4 H 0.8630 -0.0159 0.0698 0.090 Uiso 1 1 calc R
C5 C 0.7315(2) 0.0169(2) 0.1897(2) 0.0661(6) Uani 1 1 d .
H5 H 0.7873 0.0551 0.2033 0.079 Uiso 1 1 calc R
C6 C 0.6021(2) 0.00169(16) 0.24903(16) 0.0478(5) Uani 1 1 d .
C7 C 0.36099(19) 0.00537(15) 0.35944(14) 0.0395(4) Uani 1 1 d .
H7 H 0.3275 -0.0376 0.4287 0.047 Uiso 1 1 calc R
C8 C 0.26539(18) -0.06079(14) 0.26047(13) 0.0351(4) Uani 1 1 d .
H8 H 0.2829 -0.0403 0.1870 0.042 Uiso 1 1 calc R
C9 C 0.20982(19) -0.17072(15) 0.30710(13) 0.0387(4) Uani 1 1 d .
C10 C 0.14607(18) -0.20812(14) 0.24540(13) 0.0374(4) Uani 1 1 d .
C11 C 0.1919(2) -0.19121(19) 0.14371(15) 0.0563(6) Uani 1 1 d .
H11 H 0.2607 -0.1483 0.1095 0.068 Uiso 1 1 calc R
C12 C 0.1371(3) -0.2370(2) 0.09282(17) 0.0688(7) Uani 1 1 d .
H12 H 0.1714 -0.2272 0.0250 0.083 Uiso 1 1 calc R
C13 C 0.0311(2) -0.29758(18) 0.14146(16) 0.0538(5) Uani 1 1 d .
C14 C -0.1221(4) -0.4036(3) 0.1288(2) 0.1082(12) Uani 1 1 d .
H14A H -0.0897 -0.4702 0.1801 0.162 Uiso 1 1 calc R
H14B H -0.1477 -0.4238 0.0786 0.162 Uiso 1 1 calc R
H14C H -0.2023 -0.3596 0.1580 0.162 Uiso 1 1 calc R
C15 C -0.0200(2) -0.31111(18) 0.24060(16) 0.0569(6) Uani 1 1 d .
H15 H -0.0935 -0.3494 0.2734 0.068 Uiso 1 1 calc R
C16 C 0.0385(2) -0.26739(17) 0.29153(15) 0.0524(5) Uani 1 1 d .
H16 H 0.0043 -0.2781 0.3595 0.063 Uiso 1 1 calc R
C17 C 0.2853(2) 0.27439(17) 0.52494(15) 0.0533(5) Uani 1 1 d .
H17 H 0.2870 0.2012 0.5292 0.064 Uiso 1 1 calc R
C18 C 0.3761(3) 0.2956(2) 0.57070(17) 0.0625(6) Uani 1 1 d .
H18 H 0.4397 0.2368 0.6045 0.075 Uiso 1 1 calc R
C19 C 0.3735(3) 0.4025(2) 0.56678(18) 0.0645(6) Uani 1 1 d .
H19 H 0.4341 0.4163 0.5988 0.077 Uiso 1 1 calc R
C20 C 0.2816(3) 0.4892(2) 0.5157(2) 0.0647(6) Uani 1 1 d .
H20 H 0.2795 0.5621 0.5127 0.078 Uiso 1 1 calc R
C21 C 0.1922(2) 0.46817(17) 0.46860(16) 0.0514(5) Uani 1 1 d .
H21 H 0.1308 0.5277 0.4332 0.062 Uiso 1 1 calc R
C22 C 0.19161(19) 0.36075(15) 0.47274(13) 0.0390(4) Uani 1 1 d .
C23 C 0.0890(2) 0.33788(17) 0.42476(14) 0.0449(5) Uani 1 1 d .
H23A H 0.0161 0.3056 0.4770 0.054 Uiso 1 1 calc R
H23B H 0.0448 0.4082 0.3817 0.054 Uiso 1 1 calc R
C24 C 0.15747(19) 0.15023(15) 0.40234(13) 0.0381(4) Uani 1 1 d .
C25 C 0.23880(18) 0.09999(14) 0.31913(12) 0.0342(4) Uani 1 1 d .
C26 C 0.27857(18) 0.20118(14) 0.23422(12) 0.0344(4) Uani 1 1 d .
C27 C 0.35335(19) 0.21333(15) 0.13855(13) 0.0391(4) Uani 1 1 d .
H27 H 0.3892 0.1520 0.1154 0.047 Uiso 1 1 calc R
C28 C 0.3736(2) 0.31991(16) 0.07770(14) 0.0446(5) Uani 1 1 d .
C29 C 0.3206(2) 0.41257(17) 0.10964(15) 0.0514(5) Uani 1 1 d .
H29 H 0.3355 0.4829 0.0669 0.062 Uiso 1 1 calc R
C30 C 0.2450(2) 0.40047(16) 0.20569(15) 0.0476(5) Uani 1 1 d .
H30 H 0.2083 0.4620 0.2285 0.057 Uiso 1 1 calc R
C31 C 0.22596(18) 0.29490(15) 0.26638(13) 0.0369(4) Uani 1 1 d .
C32 C 0.15323(18) 0.03099(14) 0.29500(13) 0.0342(4) Uani 1 1 d .
H32 H 0.0936 -0.0049 0.3570 0.041 Uiso 1 1 calc R
C33 C 0.06097(19) 0.10221(15) 0.21638(13) 0.0390(4) Uani 1 1 d .
C34 C -0.06477(18) 0.18258(15) 0.24288(13) 0.0367(4) Uani 1 1 d .
C35 C -0.1338(2) 0.17122(17) 0.34052(14) 0.0450(5) Uani 1 1 d .
H35 H -0.0980 0.1138 0.3937 0.054 Uiso 1 1 calc R
C36 C -0.2565(2) 0.24565(18) 0.35894(15) 0.0508(5) Uani 1 1 d .
H36 H -0.3019 0.2378 0.4247 0.061 Uiso 1 1 calc R
C37 C -0.3122(2) 0.33130(17) 0.28094(15) 0.0480(5) Uani 1 1 d .
C38 C -0.4471(3) 0.4098(2) 0.3006(2) 0.0761(7) Uani 1 1 d .
H38A H -0.5239 0.3834 0.2933 0.114 Uiso 1 1 calc R
H38B H -0.4428 0.4832 0.2534 0.114 Uiso 1 1 calc R
H38C H -0.4607 0.4130 0.3676 0.114 Uiso 1 1 calc R
C39 C -0.2412(2) 0.34210(17) 0.18411(15) 0.0506(5) Uani 1 1 d .
H39 H -0.2768 0.3996 0.1309 0.061 Uiso 1 1 calc R
C40 C -0.1195(2) 0.26982(16) 0.16486(14) 0.0454(5) Uani 1 1 d .
H40 H -0.0732 0.2792 0.0991 0.055 Uiso 1 1 calc R
Cl1 Cl 0.47216(7) 0.33688(5) -0.04212(4) 0.0705(2) Uani 1 1 d .
N1 N 0.39242(15) -0.06676(12) 0.29633(11) 0.0373(3) Uani 1 1 d .
N2 N 0.15427(16) 0.26258(12) 0.36575(11) 0.0402(4) Uani 1 1 d .
O1 O 0.21178(17) -0.22184(12) 0.39539(10) 0.0593(4) Uani 1 1 d .
O2 O -0.0140(2) -0.34063(16) 0.08399(12) 0.0842(6) Uani 1 1 d .
O3 O 0.10813(15) 0.09825(11) 0.48656(9) 0.0499(3) Uani 1 1 d .
O4 O 0.09141(16) 0.09403(13) 0.13245(10) 0.0617(4) Uani 1 1 d .
S1 S 0.52439(6) 0.04450(5) 0.35550(4) 0.05594(17) Uani 1 1 d .

loop_
_atom_site_aniso_label
_atom_site_aniso_U_11
_atom_site_aniso_U_22
_atom_site_aniso_U_33
_atom_site_aniso_U_23
_atom_site_aniso_U_13
_atom_site_aniso_U_12
C1 0.0389(10) 0.0368(10) 0.0428(10) -0.0090(8) -0.0075(8) -0.0057(8)
C2 0.0461(12) 0.0604(13) 0.0540(13) -0.0245(10) -0.0024(10) -0.0089(10)
C3 0.0547(14) 0.0847(18) 0.0584(15) -0.0278(13) 0.0081(11) -0.0102(13)
C4 0.0473(14) 0.0855(18) 0.0766(18) -0.0152(15) 0.0106(12) -0.0188(13)
C5 0.0451(13) 0.0694(16) 0.0812(18) -0.0138(13) -0.0080(12) -0.0230(11)
C6 0.0443(11) 0.0449(11) 0.0546(12) -0.0113(9) -0.0133(9) -0.0107(9)
C7 0.0462(11) 0.0397(10) 0.0349(10) -0.0111(8) -0.0090(8) -0.0107(8)
C8 0.0397(10) 0.0347(9) 0.0326(9) -0.0118(7) -0.0038(7) -0.0102(7)
C9 0.0447(10) 0.0350(10) 0.0354(10) -0.0105(8) -0.0033(8) -0.0097(8)
C10 0.0419(10) 0.0349(10) 0.0359(10) -0.0102(7) -0.0035(8) -0.0124(8)
C11 0.0630(13) 0.0736(15) 0.0450(12) -0.0275(10) 0.0112(10) -0.0408(12)
C12 0.0871(17) 0.0958(18) 0.0429(12) -0.0322(12) 0.0094(11) -0.0544(15)
C13 0.0667(14) 0.0550(13) 0.0508(13) -0.0148(10) -0.0149(10) -0.0281(11)
C14 0.128(3) 0.129(3) 0.104(2) -0.024(2) -0.038(2) -0.087(2)
C15 0.0607(13) 0.0668(14) 0.0476(13) -0.0055(10) -0.0069(10) -0.0395(11)
C16 0.0616(13) 0.0629(13) 0.0341(10) -0.0084(9) -0.0006(9) -0.0310(11)
C17 0.0709(14) 0.0369(11) 0.0530(12) -0.0100(9) -0.0200(11) -0.0085(10)
C18 0.0714(15) 0.0581(14) 0.0598(14) -0.0082(11) -0.0295(12) -0.0124(11)
C19 0.0657(15) 0.0774(17) 0.0646(15) -0.0292(13) -0.0110(12) -0.0275(13)
C20 0.0656(15) 0.0512(14) 0.0868(17) -0.0350(13) -0.0001(13) -0.0204(12)
C21 0.0492(12) 0.0397(11) 0.0618(13) -0.0202(10) -0.0037(10) -0.0013(9)
C22 0.0422(10) 0.0397(10) 0.0335(9) -0.0166(8) 0.0007(8) -0.0044(8)
C23 0.0465(11) 0.0478(11) 0.0409(11) -0.0238(9) -0.0050(9) 0.0019(9)
C24 0.0405(10) 0.0449(11) 0.0322(10) -0.0150(8) -0.0054(8) -0.0098(8)
C25 0.0404(10) 0.0350(9) 0.0294(9) -0.0128(7) -0.0030(7) -0.0096(7)
C26 0.0369(9) 0.0359(10) 0.0321(9) -0.0111(7) -0.0050(7) -0.0099(7)
C27 0.0445(10) 0.0377(10) 0.0350(10) -0.0131(8) -0.0017(8) -0.0096(8)
C28 0.0493(11) 0.0476(11) 0.0342(10) -0.0095(8) -0.0010(8) -0.0150(9)
C29 0.0670(14) 0.0388(11) 0.0448(12) -0.0044(9) -0.0083(10) -0.0176(10)
C30 0.0603(13) 0.0349(10) 0.0483(12) -0.0159(9) -0.0085(10) -0.0066(9)
C31 0.0398(10) 0.0390(10) 0.0339(10) -0.0145(8) -0.0066(8) -0.0059(8)
C32 0.0372(9) 0.0355(9) 0.0306(9) -0.0104(7) -0.0027(7) -0.0107(7)
C33 0.0419(10) 0.0429(10) 0.0342(10) -0.0115(8) -0.0063(8) -0.0125(8)
C34 0.0374(10) 0.0408(10) 0.0347(9) -0.0123(8) -0.0065(8) -0.0111(8)
C35 0.0431(11) 0.0512(12) 0.0354(10) -0.0079(8) -0.0058(8) -0.0087(9)
C36 0.0431(11) 0.0653(13) 0.0407(11) -0.0185(10) 0.0007(9) -0.0093(10)
C37 0.0425(11) 0.0533(12) 0.0509(12) -0.0196(10) -0.0109(9) -0.0061(9)
C38 0.0591(15) 0.0868(19) 0.0745(17) -0.0328(14) -0.0125(13) 0.0119(13)
C39 0.0559(13) 0.0468(12) 0.0449(12) -0.0094(9) -0.0166(10) -0.0018(9)
C40 0.0515(12) 0.0498(12) 0.0351(10) -0.0125(9) -0.0076(9) -0.0104(9)
Cl1 0.0845(4) 0.0716(4) 0.0433(3) -0.0114(3) 0.0175(3) -0.0304(3)
N1 0.0369(8) 0.0387(8) 0.0391(8) -0.0158(7) -0.0049(6) -0.0082(6)
N2 0.0476(9) 0.0403(9) 0.0332(8) -0.0172(7) -0.0016(7) -0.0059(7)
O1 0.0907(11) 0.0501(8) 0.0411(8) -0.0029(6) -0.0185(8) -0.0294(8)
O2 0.1173(15) 0.1024(13) 0.0621(11) -0.0237(9) -0.0194(10) -0.0692(12)
O3 0.0601(9) 0.0569(8) 0.0312(7) -0.0137(6) 0.0034(6) -0.0191(7)
O4 0.0664(10) 0.0773(11) 0.0408(8) -0.0295(8) -0.0158(7) 0.0095(8)
S1 0.0516(3) 0.0640(4) 0.0668(4) -0.0298(3) -0.0211(3) -0.0119(3)

loop_
_atom_type_symbol
_atom_type_description
_atom_type_scat_dispersion_real
_atom_type_scat_dispersion_imag
_atom_type_scat_source
C C 0.0033 0.0016 'International Tables Vol C Tables 4.2.6.8 and 6.1.1.4'
H H 0.0000 0.0000 'International Tables Vol C Tables 4.2.6.8 and 6.1.1.4'
N N 0.0061 0.0033 'International Tables Vol C Tables 4.2.6.8 and 6.1.1.4'
O O 0.0106 0.0060 'International Tables Vol C Tables 4.2.6.8 and 6.1.1.4'
Cl Cl 0.1484 0.1585 'International Tables Vol C Tables 4.2.6.8 and 6.1.1.4'
S S 0.1246 0.1234 'International Tables Vol C Tables 4.2.6.8 and 6.1.1.4'

loop_
_geom_angle_atom_site_label_1
_geom_angle_atom_site_label_2
_geom_angle_atom_site_label_3
_geom_angle
C2 C1 C6 119.83(18)
C2 C1 N1 125.98(17)
C6 C1 N1 114.16(17)
C1 C2 C3 118.9(2)
C1 C2 H2 120.5
C3 C2 H2 120.5
C4 C3 C2 121.2(2)
C4 C3 H3 119.4
C2 C3 H3 119.4
C3 C4 C5 120.5(2)
C3 C4 H4 119.8
C5 C4 H4 119.8
C4 C5 C6 119.0(2)
C4 C5 H5 120.5
C6 C5 H5 120.5
C5 C6 C1 120.6(2)
C5 C6 S1 127.50(17)
C1 C6 S1 111.90(15)
N1 C7 C25 105.15(13)
N1 C7 S1 107.16(12)
C25 C7 S1 118.03(12)
N1 C7 H7 108.7
C25 C7 H7 108.7
S1 C7 H7 108.7
N1 C8 C9 112.26(14)
N1 C8 C32 106.08(13)
C9 C8 C32 107.86(14)
N1 C8 H8 110.2
C9 C8 H8 110.2
C32 C8 H8 110.2
O1 C9 C10 121.33(16)
O1 C9 C8 119.22(16)
C10 C9 C8 119.32(15)
C16 C10 C11 117.35(17)
C16 C10 C9 118.98(16)
C11 C10 C9 123.61(16)
C12 C11 C10 120.68(18)
C12 C11 H11 119.7
C10 C11 H11 119.7
C11 C12 C13 120.6(2)
C11 C12 H12 119.7
C13 C12 H12 119.7
O2 C13 C15 124.68(19)
O2 C13 C12 115.57(19)
C15 C13 C12 119.75(19)
O2 C14 H14A 109.5
O2 C14 H14B 109.5
H14A C14 H14B 109.5
O2 C14 H14C 109.5
H14A C14 H14C 109.5
H14B C14 H14C 109.5
C13 C15 C16 119.15(18)
C13 C15 H15 120.4
C16 C15 H15 120.4
C15 C16 C10 122.41(19)
C15 C16 H16 118.8
C10 C16 H16 118.8
C18 C17 C22 120.7(2)
C18 C17 H17 119.6
C22 C17 H17 119.6
C19 C18 C17 120.5(2)
C19 C18 H18 119.8
C17 C18 H18 119.8
C20 C19 C18 119.7(2)
C20 C19 H19 120.1
C18 C19 H19 120.1
C19 C20 C21 119.8(2)
C19 C20 H20 120.1
C21 C20 H20 120.1
C20 C21 C22 121.5(2)
C20 C21 H21 119.3
C22 C21 H21 119.3
C21 C22 C17 117.79(18)
C21 C22 C23 121.15(17)
C17 C22 C23 121.03(17)
N2 C23 C22 113.09(15)
N2 C23 H23A 109.0
C22 C23 H23A 109.0
N2 C23 H23B 109.0
C22 C23 H23B 109.0
H23A C23 H23B 107.8
O3 C24 N2 126.41(16)
O3 C24 C25 125.82(16)
N2 C24 C25 107.74(14)
C26 C25 C24 102.68(13)
C26 C25 C7 116.88(14)
C24 C25 C7 109.28(14)
C26 C25 C32 115.89(13)
C24 C25 C32 112.58(14)
C7 C25 C32 99.83(13)
C27 C26 C31 119.47(16)
C27 C26 C25 132.17(16)
C31 C26 C25 108.35(14)
C26 C27 C28 118.07(16)
C26 C27 H27 121.0
C28 C27 H27 121.0
C29 C28 C27 122.26(17)
C29 C28 Cl1 118.78(15)
C27 C28 Cl1 118.95(15)
C28 C29 C30 119.71(18)
C28 C29 H29 120.1
C30 C29 H29 120.1
C31 C30 C29 118.13(18)
C31 C30 H30 120.9
C29 C30 H30 120.9
C30 C31 C26 122.36(17)
C30 C31 N2 128.15(16)
C26 C31 N2 109.50(15)
C33 C32 C8 112.52(14)
C33 C32 C25 113.00(14)
C8 C32 C25 104.62(13)
C33 C32 H32 108.8
C8 C32 H32 108.8
C25 C32 H32 108.8
O4 C33 C34 120.38(17)
O4 C33 C32 120.12(17)
C34 C33 C32 119.49(15)
C35 C34 C40 118.91(17)
C35 C34 C33 123.22(16)
C40 C34 C33 117.78(16)
C34 C35 C36 119.95(18)
C34 C35 H35 120.0
C36 C35 H35 120.0
C37 C36 C35 121.05(18)
C37 C36 H36 119.5
C35 C36 H36 119.5
C39 C37 C36 118.23(18)
C39 C37 C38 120.7(2)
C36 C37 C38 121.06(19)
C37 C38 H38A 109.5
C37 C38 H38B 109.5
H38A C38 H38B 109.5
C37 C38 H38C 109.5
H38A C38 H38C 109.5
H38B C38 H38C 109.5
C40 C39 C37 121.37(19)
C40 C39 H39 119.3
C37 C39 H39 119.3
C39 C40 C34 120.49(18)
C39 C40 H40 119.8
C34 C40 H40 119.8
C1 N1 C8 119.78(14)
C1 N1 C7 112.46(14)
C8 N1 C7 109.33(13)
C24 N2 C31 111.73(14)
C24 N2 C23 123.39(15)
C31 N2 C23 124.84(15)
C13 O2 C14 118.7(2)
C6 S1 C7 90.86(9)

loop_
_geom_bond_atom_site_label_1
_geom_bond_atom_site_label_2
_geom_bond_distance
C1 C2 1.378(3)
C1 C6 1.394(3)
C1 N1 1.399(2)
C2 C3 1.390(3)
C2 H2 0.9300
C3 C4 1.364(4)
C3 H3 0.9300
C4 C5 1.381(4)
C4 H4 0.9300
C5 C6 1.386(3)
C5 H5 0.9300
C6 S1 1.758(2)
C7 N1 1.461(2)
C7 C25 1.554(3)
C7 S1 1.8168(19)
C7 H7 0.9800
C8 N1 1.461(2)
C8 C9 1.534(2)
C8 C32 1.549(2)
C8 H8 0.9800
C9 O1 1.213(2)
C9 C10 1.480(2)
C10 C16 1.382(3)
C10 C11 1.383(3)
C11 C12 1.370(3)
C11 H11 0.9300
C12 C13 1.383(3)
C12 H12 0.9300
C13 O2 1.362(2)
C13 C15 1.362(3)
C14 O2 1.414(3)
C14 H14A 0.9600
C14 H14B 0.9600
C14 H14C 0.9600
C15 C16 1.375(3)
C15 H15 0.9300
C16 H16 0.9300
C17 C18 1.376(3)
C17 C22 1.382(3)
C17 H17 0.9300
C18 C19 1.368(3)
C18 H18 0.9300
C19 C20 1.367(3)
C19 H19 0.9300
C20 C21 1.377(3)
C20 H20 0.9300
C21 C22 1.381(3)
C21 H21 0.9300
C22 C23 1.509(3)
C23 N2 1.453(2)
C23 H23A 0.9700
C23 H23B 0.9700
C24 O3 1.215(2)
C24 N2 1.362(2)
C24 C25 1.532(2)
C25 C26 1.510(2)
C25 C32 1.559(2)
C26 C27 1.378(2)
C26 C31 1.392(2)
C27 C28 1.389(3)
C27 H27 0.9300
C28 C29 1.378(3)
C28 Cl1 1.7400(19)
C29 C30 1.385(3)
C29 H29 0.9300
C30 C31 1.375(3)
C30 H30 0.9300
C31 N2 1.406(2)
C32 C33 1.525(2)
C32 H32 0.9800
C33 O4 1.213(2)
C33 C34 1.483(3)
C34 C35 1.385(2)
C34 C40 1.389(3)
C35 C36 1.389(3)
C35 H35 0.9300
C36 C37 1.384(3)
C36 H36 0.9300
C37 C39 1.382(3)
C37 C38 1.503(3)
C38 H38A 0.9600
C38 H38B 0.9600
C38 H38C 0.9600
C39 C40 1.371(3)
C39 H39 0.9300
C40 H40 0.9300
